data_4331380
loop_
_publ_author_name
'Hima K. Lingam'
'Cong Wang'
'Judith C. Gallucci'
'Xuenian Chen'
'Sheldon G. Shore'

_publ_contact_author_address
;
Department of Chemistry & Biochemistry
100 W 18th Avenue
Columbus OH 43220
;
_publ_contact_author_email shore.1@osu.edu
_publ_contact_author_fax (614)-292-1685
_publ_contact_author_name 'Sheldon G Shore'
_publ_contact_author_phone (614)-292-6000
_publ_section_title
;
 New Syntheses and Structural Characterization of NH3BH2Cl and (BH2NH2)3
 and Thermal Decomposition Behavior of NH3BH2Cl
;
_journal_name_full 'Inorganic Chemistry'
_journal_page_first 13430
_journal_page_last 13436
_journal_paper_doi 10.1021/ic302308v
_journal_volume 51
_journal_year 2012
_chemical_formula_moiety 'B Cl H5 N'
_chemical_formula_sum 'B Cl H5 N'
_chemical_formula_weight 65.31
_chemical_name_common 'AMMONIA MONOCHLOROBORANE'
_chemical_name_systematic
; 
 ? 
;
_space_group_IT_number 36
_symmetry_cell_setting orthorhombic
_symmetry_space_group_name_Hall 'C 2c -2'
_symmetry_space_group_name_H-M 'C m c 21'
_atom_sites_solution_hydrogens geom
_atom_sites_solution_primary direct
_atom_sites_solution_secondary difmap
_audit_creation_method SHELXL-97
_cell_angle_alpha 90.00
_cell_angle_beta 90.00
_cell_angle_gamma 90.00
_cell_formula_units_Z 4
_cell_length_a 6.7034(12)
_cell_length_b 5.9235(13)
_cell_length_c 8.2920(17)
_cell_measurement_reflns_used 369
_cell_measurement_temperature 150(2)
_cell_measurement_theta_max 27.48
_cell_measurement_theta_min 4.59
_cell_volume 329.26(12)
_computing_structure_refinement 'SHELXL-97 (Sheldrick, 2008)'
_computing_structure_solution 'SHELXS-97 (Sheldrick, 2008)'
_diffrn_ambient_temperature 150(2)
_diffrn_measured_fraction_theta_full 1.000
_diffrn_measured_fraction_theta_max 1.000
_diffrn_measurement_device_type 'NONIUS KAPPA CCD'
_diffrn_measurement_method 'PHI SCANS & OMEGA SCANS'
_diffrn_radiation_monochromator graphite
_diffrn_radiation_source 'fine-focus sealed tube'
_diffrn_radiation_type MoK\a
_diffrn_radiation_wavelength 0.71073
_diffrn_reflns_av_R_equivalents 0.0347
_diffrn_reflns_av_sigmaI/netI 0.0256
_diffrn_reflns_limit_h_max 8
_diffrn_reflns_limit_h_min -8
_diffrn_reflns_limit_k_max 7
_diffrn_reflns_limit_k_min -7
_diffrn_reflns_limit_l_max 10
_diffrn_reflns_limit_l_min -10
_diffrn_reflns_number 3078
_diffrn_reflns_theta_full 27.45
_diffrn_reflns_theta_max 27.45
_diffrn_reflns_theta_min 4.59
_exptl_absorpt_coefficient_mu 0.859
_exptl_absorpt_correction_T_max 0.7456
_exptl_absorpt_correction_T_min 0.6511
_exptl_absorpt_correction_type multi-scan
_exptl_absorpt_process_details 'SADABS-2008/1(G. M. Sheldrick)'
_exptl_crystal_density_diffrn 1.317
_exptl_crystal_F_000 136
_exptl_crystal_size_max 0.23
_exptl_crystal_size_mid 0.15
_exptl_crystal_size_min 0.12
_refine_diff_density_max 0.257
_refine_diff_density_min -0.206
_refine_diff_density_rms 0.040
_refine_ls_abs_structure_details 'Flack H D (1983), Acta Cryst. A39, 876-881'
_refine_ls_abs_structure_Flack -0.02(14)
_refine_ls_extinction_method none
_refine_ls_goodness_of_fit_ref 1.095
_refine_ls_hydrogen_treatment mixed
_refine_ls_matrix_type full
_refine_ls_number_parameters 30
_refine_ls_number_reflns 411
_refine_ls_number_restraints 1
_refine_ls_restrained_S_all 1.094
_refine_ls_R_factor_all 0.0279
_refine_ls_R_factor_gt 0.0230
_refine_ls_shift/su_max 0.000
_refine_ls_shift/su_mean 0.000
_refine_ls_structure_factor_coef Fsqd
_refine_ls_weighting_details 'calc w=1/[\s^2^(Fo^2^)+(0.0107P)^2^+0.2513P] where P=(Fo^2^+2Fc^2^)/3'
_refine_ls_weighting_scheme calc
_refine_ls_wR_factor_gt 0.0427
_refine_ls_wR_factor_ref 0.0442
_reflns_number_gt 381
_reflns_number_total 411
_reflns_threshold_expression >2sigma(I)
_cod_data_source_file ic302308v_si_002_2.cif
_cod_data_source_block SHORE1889
_cod_database_code 4331380

loop_
_symmetry_equiv_pos_as_xyz
'x, y, z'
'-x, -y, z+1/2'
'x, -y, z+1/2'
'-x, y, z'
'x+1/2, y+1/2, z'
'-x+1/2, -y+1/2, z+1/2'
'x+1/2, -y+1/2, z+1/2'
'-x+1/2, y+1/2, z'

loop_
_atom_site_label
_atom_site_type_symbol
_atom_site_fract_x
_atom_site_fract_y
_atom_site_fract_z
_atom_site_U_iso_or_equiv
_atom_site_adp_type
_atom_site_occupancy
_atom_site_symmetry_multiplicity
_atom_site_calc_flag
_atom_site_refinement_flags
Cl1 Cl 1.0000 0.65433(9) 0.84504(9) 0.02438(16) Uani 1 2 d S
B1 B 1.0000 0.8555(5) 1.0252(3) 0.0202(6) Uani 1 2 d S
N1 N 1.0000 1.1028(4) 0.9535(3) 0.0234(5) Uani 1 2 d S
H1B H 1.143(3) 0.827(2) 1.092(2) 0.020(5) Uiso 1 1 d .
H1N1 H 1.0000 1.200(6) 1.037(5) 0.052(11) Uiso 1 2 d S
H2N1 H 0.897(3) 1.129(3) 0.895(3) 0.048(8) Uiso 1 1 d .

loop_
_atom_site_aniso_label
_atom_site_aniso_U_11
_atom_site_aniso_U_22
_atom_site_aniso_U_33
_atom_site_aniso_U_23
_atom_site_aniso_U_13
_atom_site_aniso_U_12
Cl1 0.0263(3) 0.0216(2) 0.0253(3) -0.0012(5) 0.000 0.000
B1 0.0200(14) 0.0233(14) 0.0172(13) 0.0007(13) 0.000 0.000
N1 0.0217(12) 0.0259(12) 0.0228(12) -0.0023(10) 0.000 0.000

loop_
_atom_type_symbol
_atom_type_description
_atom_type_scat_dispersion_real
_atom_type_scat_dispersion_imag
_atom_type_scat_source
B B 0.0013 0.0007 'International Tables Vol C Tables 4.2.6.8 and 6.1.1.4'
H H 0.0000 0.0000 'International Tables Vol C Tables 4.2.6.8 and 6.1.1.4'
N N 0.0061 0.0033 'International Tables Vol C Tables 4.2.6.8 and 6.1.1.4'
Cl Cl 0.1484 0.1585 'International Tables Vol C Tables 4.2.6.8 and 6.1.1.4'

loop_
_geom_angle_atom_site_label_1
_geom_angle_atom_site_label_2
_geom_angle_atom_site_label_3
_geom_angle
N1 B1 Cl1 106.51(18)
N1 B1 H1B 109.0(8)
Cl1 B1 H1B 106.8(9)
B1 N1 H1N1 108(2)
B1 N1 H2N1 112.5(14)
H1N1 N1 H2N1 108.4(17)

loop_
_geom_bond_atom_site_label_1
_geom_bond_atom_site_label_2
_geom_bond_distance
Cl1 B1 1.911(3)
B1 N1 1.581(4)
B1 H1B 1.122(19)
N1 H1N1 0.90(4)
N1 H2N1 0.86(2)
